data_7114162
loop_
_publ_author_name
'Tanaka, Rika'
'Yano, Toshihiro'
'Nishioka, Takanori'
'Nakajo, Kunio'
'Breedlove, Brian K.'
'Kimura, Kentaro'
'Kinoshita, Isamu'
'Isobe, Kiyoshi'

_publ_section_title
;
 Thia-calix[n]pyridines, synthesis and coordination to Cu(i,ii) ions with
 both N and S donor atomsElectronic supplementary information (ESI)
 available: emission spectra of compound 1. See
 http://www.rsc.org/suppdata/cc/b2/b203540e/
;
_journal_issue 16
_journal_name_full 'Chemical Communications'
_journal_page_first 1686
_journal_paper_doi 10.1039/b203540e
_journal_year 2002
_chemical_formula_moiety 'C17 H12 Cu F6 N4 P S3 '
_chemical_formula_sum 'C17 H12 Cu F6 N4 P S3'
_chemical_formula_weight 577.00
_space_group_IT_number 29
_symmetry_cell_setting orthorhombic
_symmetry_Int_Tables_number 29
_symmetry_space_group_name_Hall 'P 2c -2ac'
_symmetry_space_group_name_H-M 'P c a 21'
_cell_angle_alpha 90
_cell_angle_beta 90
_cell_angle_gamma 90
_cell_formula_units_Z 8
_cell_length_a 23.748(3)
_cell_length_b 12.198(2)
_cell_length_c 14.594(1)
_cell_measurement_reflns_used 4968
_cell_measurement_temperature 200.2
_cell_measurement_theta_max 27.5
_cell_measurement_theta_min 3.1
_cell_volume 4227.6(9)
_computing_cell_refinement CRYSTALCLEAR
_computing_data_collection CRYSTALCLEAR
_computing_data_reduction 'teXsan Ver. 1.11'
_computing_publication_material 'teXsan Ver. 1.11'
_computing_structure_refinement SHELXL97
_computing_structure_solution SIR92
_diffrn_detector_area_resol_mean 14.62
_diffrn_measurement_device_type 'Rigaku/MSC Mercury CCD'
_diffrn_measurement_method \w
_diffrn_radiation_type 'Mo K\a'
_diffrn_radiation_wavelength 0.7107
_diffrn_reflns_av_R_equivalents 0.099
_diffrn_reflns_limit_h_max 30
_diffrn_reflns_limit_h_min 0
_diffrn_reflns_limit_k_max 15
_diffrn_reflns_limit_k_min 0
_diffrn_reflns_limit_l_max 18
_diffrn_reflns_limit_l_min -10
_diffrn_reflns_number 32392
_diffrn_reflns_theta_max 27.48
_exptl_absorpt_coefficient_mu 1.471
_exptl_absorpt_correction_T_max 0.974
_exptl_absorpt_correction_T_min 0.730
_exptl_absorpt_correction_type multi-scan
_exptl_absorpt_process_details '(Jacobson, 1998)'
_exptl_crystal_colour Colorless
_exptl_crystal_density_diffrn 1.813
_exptl_crystal_density_method 'not measured'
_exptl_crystal_description Prism
_exptl_crystal_size_max 0.230
_exptl_crystal_size_mid 0.070
_exptl_crystal_size_min 0.050
_refine_diff_density_max 0.44
_refine_diff_density_min -0.36
_refine_ls_abs_structure_Flack 0.08(1)
_refine_ls_extinction_coef 0.0000
_refine_ls_extinction_expression Fc^*^=kFc[1+0.001xFc^2^\l^3^/sin(2\q)]^-1/4^
_refine_ls_extinction_method SHELXL
_refine_ls_goodness_of_fit_ref 0.923
_refine_ls_hydrogen_treatment noref
_refine_ls_number_parameters 609
_refine_ls_number_reflns 8038
_refine_ls_R_factor_gt 0.0580
_refine_ls_shift/su_max 0.0050
_refine_ls_structure_factor_coef Fsqd
_refine_ls_weighting_details 'w = 1/[\s^2^(Fo^2^) + (0.0010P)^2^+0.0000P] where P=(Fo^2^+2Fc^2^)/3'
_refine_ls_weighting_scheme calc
_refine_ls_wR_factor_ref 0.0632
_reflns_number_gt 3820
_reflns_number_total 8038
_reflns_threshold_expression 2.0sigma(I)
_cod_data_source_file b203540e.txt
_cod_data_source_block '[Cu(Py3S3)(CH3CN)](PF6)'
_cod_original_cell_volume 4227(1)
_cod_original_sg_symbol_H-M 'P c a 21     '
_cod_original_formula_sum 'C17 H12 Cu F6 N4 P S3 '
_cod_database_code 7114162

loop_
_symmetry_equiv_pos_as_xyz
x,y,z
-x,-y,1/2+z
1/2-x,y,1/2+z
1/2+x,-y,z

loop_
_atom_site_label
_atom_site_type_symbol
_atom_site_fract_x
_atom_site_fract_y
_atom_site_fract_z
_atom_site_U_iso_or_equiv
_atom_site_adp_type
_atom_site_occupancy
_atom_site_calc_flag
_atom_site_refinement_flags
Cu(1) Cu 0.37619(4) 0.30651(9) 0.47322(6) 0.0558(3) Uani 1.00 d .
Cu(2) Cu 0.58090(4) 0.19604(7) 0.20884(6) 0.0446(2) Uani 1.00 d .
S(1) S 0.3416(1) 0.1795(2) 0.6617(2) 0.0751(8) Uani 1.00 d .
S(2) S 0.51101(8) 0.3270(2) 0.4547(1) 0.0447(6) Uani 1.00 d .
S(3) S 0.31599(9) 0.5459(2) 0.4614(2) 0.0751(9) Uani 1.00 d .
S(4) S 0.58808(9) 0.4634(2) 0.2015(2) 0.0576(6) Uani 1.00 d .
S(5) S 0.64765(9) 0.1021(2) 0.3870(2) 0.0559(6) Uani 1.00 d .
S(6) S 0.45133(8) 0.1140(1) 0.2070(2) 0.0413(5) Uani 1.00 d .
P(1) P 0.1659(1) 0.2324(2) 0.4887(2) 0.0463(6) Uani 1.00 d .
P(2) P 0.1773(2) -0.2228(3) 0.7492(2) 0.0813(10) Uani 1.00 d .
F(1) F 0.2092(2) 0.3041(5) 0.4344(3) 0.099(2) Uani 1.00 d .
F(2) F 0.1999(5) 0.214(1) 0.5829(8) 0.098(4) Uani 0.61 d P
F(3) F 0.1854(7) 0.1266(9) 0.4420(9) 0.112(6) Uani 0.61 d P
F(4) F 0.1268(5) 0.266(1) 0.4013(7) 0.084(4) Uani 0.61 d P
F(5) F 0.1468(7) 0.3513(8) 0.5350(8) 0.090(5) Uani 0.61 d P
F(6) F 0.1219(3) 0.1665(5) 0.5448(4) 0.147(3) Uani 1.00 d .
F(7) F 0.2317(3) -0.1657(8) 0.739(1) 0.295(7) Uani 1.00 d .
F(8) F 0.2163(5) -0.3106(9) 0.7982(6) 0.249(5) Uani 1.00 d .
F(9) F 0.1839(6) -0.2851(9) 0.6589(5) 0.286(7) Uani 1.00 d .
F(10) F 0.1585(4) -0.1694(6) 0.8386(4) 0.199(5) Uani 1.00 d .
F(11) F 0.1459(2) -0.1334(4) 0.6929(5) 0.130(3) Uani 1.00 d .
F(12) F 0.1322(4) -0.3090(6) 0.7620(6) 0.201(4) Uani 1.00 d .
F(13) F 0.1874(8) 0.294(2) 0.574(1) 0.098(4) Uani 0.39 d P
F(14) F 0.1162(6) 0.300(2) 0.480(2) 0.099(8) Uani 0.39 d P
F(15) F 0.1496(9) 0.157(2) 0.403(1) 0.085(7) Uani 0.39 d P
F(16) F 0.2237(6) 0.154(1) 0.505(1) 0.085(6) Uani 0.39 d P
N(1) N 0.4315(3) 0.2487(5) 0.5684(4) 0.045(2) Uani 1.00 d .
N(2) N 0.4171(2) 0.4514(5) 0.4573(4) 0.037(1) Uani 1.00 d .
N(3) N 0.3230(2) 0.3695(7) 0.5701(5) 0.052(2) Uani 1.00 d .
N(4) N 0.3416(3) 0.2146(6) 0.3862(5) 0.057(2) Uani 1.00 d .
N(5) N 0.6232(3) 0.2939(6) 0.3037(4) 0.042(2) Uani 1.00 d .
N(6) N 0.5451(3) 0.0986(5) 0.3084(4) 0.036(2) Uani 1.00 d .
N(7) N 0.5139(2) 0.2994(4) 0.2032(4) 0.032(1) Uani 1.00 d .
N(8) N 0.6309(3) 0.1348(6) 0.1190(4) 0.047(2) Uani 1.00 d .
C(1) C 0.4149(3) 0.2038(7) 0.6485(6) 0.055(2) Uani 1.00 d .
C(2) C 0.4505(4) 0.1770(6) 0.7210(6) 0.054(2) Uani 1.00 d .
C(3) C 0.5081(4) 0.1889(7) 0.7028(7) 0.061(2) Uani 1.00 d .
C(4) C 0.5275(3) 0.2382(6) 0.6262(6) 0.043(2) Uani 1.00 d .
C(5) C 0.4883(3) 0.2660(6) 0.5595(5) 0.036(2) Uani 1.00 d .
C(6) C 0.4742(3) 0.4532(6) 0.4600(5) 0.037(2) Uani 1.00 d .
C(7) C 0.5056(3) 0.5488(7) 0.4626(6) 0.045(2) Uani 1.00 d .
C(8) C 0.4768(4) 0.6480(7) 0.4603(6) 0.059(3) Uani 1.00 d .
C(9) C 0.4192(4) 0.6457(7) 0.4623(6) 0.063(3) Uani 1.00 d .
C(10) C 0.3904(3) 0.5474(7) 0.4615(5) 0.047(2) Uani 1.00 d .
C(11) C 0.3020(3) 0.4681(9) 0.5645(6) 0.060(3) Uani 1.00 d .
C(12) C 0.2689(4) 0.5183(10) 0.6282(7) 0.087(4) Uani 1.00 d .
C(13) C 0.2573(4) 0.4613(10) 0.7064(8) 0.078(3) Uani 1.00 d .
C(14) C 0.2799(3) 0.3582(8) 0.7196(6) 0.068(3) Uani 1.00 d .
C(15) C 0.3131(3) 0.3131(8) 0.6499(6) 0.065(3) Uani 1.00 d .
C(16) C 0.2879(4) 0.0922(7) 0.2735(6) 0.070(3) Uani 1.00 d .
C(17) C 0.3167(3) 0.1575(7) 0.3419(6) 0.045(2) Uani 1.00 d .
C(18) C 0.6200(3) 0.4042(7) 0.2996(5) 0.044(2) Uani 1.00 d .
C(19) C 0.6422(3) 0.4703(6) 0.3680(5) 0.045(2) Uani 1.00 d .
C(20) C 0.6682(3) 0.4241(8) 0.4411(5) 0.053(3) Uani 1.00 d .
C(21) C 0.6692(3) 0.3084(8) 0.4492(5) 0.052(2) Uani 1.00 d .
C(22) C 0.6462(3) 0.2476(7) 0.3789(6) 0.048(2) Uani 1.00 d .
C(23) C 0.5741(3) 0.0719(5) 0.3834(5) 0.038(2) Uani 1.00 d .
C(24) C 0.5505(4) 0.0224(6) 0.4596(6) 0.045(2) Uani 1.00 d .
C(25) C 0.4940(4) -0.0053(7) 0.4537(6) 0.047(2) Uani 1.00 d .
C(26) C 0.4627(3) 0.0254(6) 0.3780(6) 0.044(2) Uani 1.00 d .
C(27) C 0.4899(3) 0.0776(5) 0.3061(4) 0.031(2) Uani 1.00 d .
C(28) C 0.4606(3) 0.2602(5) 0.2080(5) 0.033(2) Uani 1.00 d .
C(29) C 0.4135(3) 0.3247(6) 0.2096(6) 0.040(2) Uani 1.00 d .
C(30) C 0.4210(4) 0.4373(6) 0.2132(6) 0.049(2) Uani 1.00 d .
C(31) C 0.4735(4) 0.4791(6) 0.2137(6) 0.051(2) Uani 1.00 d .
C(32) C 0.5187(3) 0.4106(5) 0.2096(5) 0.036(2) Uani 1.00 d .
C(33) C 0.7162(4) 0.0656(7) 0.0291(6) 0.073(3) Uani 1.00 d .
C(34) C 0.6676(3) 0.1067(6) 0.0782(6) 0.041(2) Uani 1.00 d .
H(1) H 0.4385 0.1465 0.7752 0.0798 Uiso 1.00 calc .
H(2) H 0.5340 0.1629 0.7489 0.0711 Uiso 1.00 calc .
H(3) H 0.5675 0.2507 0.6148 0.0623 Uiso 1.00 calc .
H(4) H 0.5461 0.5430 0.4683 0.0463 Uiso 1.00 calc .
H(5) H 0.4980 0.7175 0.4516 0.0663 Uiso 1.00 calc .
H(6) H 0.3991 0.7140 0.4708 0.0916 Uiso 1.00 calc .
H(7) H 0.2537 0.5899 0.6248 0.1121 Uiso 1.00 calc .
H(8) H 0.2360 0.4815 0.7592 0.1087 Uiso 1.00 calc .
H(9) H 0.2747 0.3106 0.7752 0.0915 Uiso 1.00 calc .
H(10) H 0.2590 0.0477 0.3054 0.0919 Uiso 1.00 calc .
H(11) H 0.2697 0.1344 0.2296 0.0919 Uiso 1.00 calc .
H(12) H 0.3131 0.0414 0.2462 0.0919 Uiso 1.00 calc .
H(13) H 0.6383 0.5516 0.3616 0.0681 Uiso 1.00 calc .
H(14) H 0.6848 0.4705 0.4869 0.0721 Uiso 1.00 calc .
H(15) H 0.6879 0.2705 0.4990 0.0743 Uiso 1.00 calc .
H(16) H 0.5707 0.0057 0.5155 0.0580 Uiso 1.00 calc .
H(17) H 0.4791 -0.0466 0.5035 0.0616 Uiso 1.00 calc .
H(18) H 0.4221 0.0129 0.3802 0.0603 Uiso 1.00 calc .
H(19) H 0.3750 0.2939 0.2083 0.0618 Uiso 1.00 calc .
H(20) H 0.3891 0.4865 0.2138 0.0740 Uiso 1.00 calc .
H(21) H 0.4785 0.5577 0.2193 0.0629 Uiso 1.00 calc .
H(22) H 0.7204 -0.0105 0.0346 0.0907 Uiso 1.00 calc .
H(23) H 0.7104 0.0814 -0.0371 0.0907 Uiso 1.00 calc .
H(24) H 0.7501 0.1020 0.0456 0.0907 Uiso 1.00 calc .

loop_
_atom_site_aniso_label
_atom_site_aniso_U_11
_atom_site_aniso_U_22
_atom_site_aniso_U_33
_atom_site_aniso_U_12
_atom_site_aniso_U_13
_atom_site_aniso_U_23
Cu(1) 0.0403(6) 0.0831(9) 0.0439(6) -0.0109(6) 0.0021(5) -0.0214(7)
Cu(2) 0.0450(6) 0.0507(6) 0.0380(6) -0.0040(6) 0.0102(5) -0.0119(6)
S(1) 0.066(2) 0.078(2) 0.081(2) -0.035(2) 0.028(1) -0.015(2)
S(2) 0.041(1) 0.050(1) 0.044(1) 0.005(1) 0.011(1) -0.001(1)
S(3) 0.046(1) 0.124(3) 0.056(2) 0.035(2) -0.011(1) -0.007(2)
S(4) 0.081(2) 0.048(1) 0.044(1) -0.032(1) 0.007(1) 0.005(1)
S(5) 0.039(1) 0.057(2) 0.072(2) 0.012(1) -0.015(1) -0.005(1)
S(6) 0.045(1) 0.035(1) 0.044(1) -0.004(1) -0.010(1) -0.003(1)
P(1) 0.050(1) 0.052(2) 0.037(1) -0.010(1) 0.003(1) 0.003(1)
P(2) 0.115(3) 0.065(2) 0.064(2) -0.003(2) -0.019(2) -0.001(2)
F(1) 0.096(4) 0.091(4) 0.110(5) -0.028(4) 0.044(3) 0.019(4)
F(2) 0.086(7) 0.14(1) 0.071(5) 0.007(9) -0.047(5) 0.035(9)
F(3) 0.20(2) 0.052(7) 0.08(1) 0.05(1) 0.035(10) -0.021(8)
F(4) 0.078(7) 0.098(10) 0.075(8) 0.000(7) -0.022(6) -0.001(7)
F(5) 0.16(1) 0.057(7) 0.058(7) -0.007(7) 0.030(7) -0.018(5)
F(6) 0.210(8) 0.117(5) 0.112(5) -0.118(6) 0.098(5) -0.042(4)
F(7) 0.062(5) 0.23(1) 0.59(2) -0.010(6) -0.050(9) 0.08(1)
F(8) 0.28(1) 0.30(1) 0.160(8) 0.06(1) -0.121(8) 0.070(9)
F(9) 0.52(2) 0.24(1) 0.091(6) 0.24(1) -0.051(9) -0.054(7)
F(10) 0.39(1) 0.116(6) 0.093(6) -0.003(8) 0.099(7) -0.041(4)
F(11) 0.142(6) 0.066(4) 0.182(7) -0.003(4) -0.074(5) 0.034(5)
F(12) 0.253(10) 0.142(7) 0.210(9) -0.148(8) -0.105(8) 0.084(6)
F(13) 0.086(7) 0.14(1) 0.071(5) 0.007(9) -0.047(5) 0.035(9)
F(14) 0.045(10) 0.12(2) 0.13(2) 0.06(1) 0.03(1) 0.06(2)
F(15) 0.13(2) 0.09(2) 0.032(10) -0.03(1) -0.018(9) -0.02(1)
F(16) 0.07(1) 0.09(1) 0.10(2) 0.036(9) 0.025(9) 0.03(1)
N(1) 0.053(5) 0.039(4) 0.044(5) -0.016(4) 0.013(3) -0.016(3)
N(2) 0.028(3) 0.052(4) 0.032(4) 0.005(3) -0.003(3) -0.002(3)
N(3) 0.017(4) 0.090(6) 0.050(5) -0.003(4) -0.005(3) -0.021(5)
N(4) 0.039(4) 0.076(6) 0.057(5) -0.004(4) -0.009(4) -0.006(5)
N(5) 0.035(4) 0.042(4) 0.049(5) -0.003(4) 0.005(3) -0.010(4)
N(6) 0.037(4) 0.039(4) 0.033(4) 0.004(4) -0.002(3) -0.007(3)
N(7) 0.044(4) 0.029(3) 0.025(3) -0.004(3) 0.002(3) -0.006(3)
N(8) 0.039(4) 0.060(5) 0.040(4) 0.001(4) 0.008(3) 0.001(4)
C(1) 0.044(5) 0.060(6) 0.060(6) -0.010(5) 0.013(5) -0.002(5)
C(2) 0.077(6) 0.031(5) 0.053(6) -0.004(5) 0.007(6) 0.011(5)
C(3) 0.076(6) 0.047(5) 0.059(6) 0.018(5) -0.009(6) 0.022(5)
C(4) 0.051(5) 0.026(5) 0.051(6) 0.004(4) -0.003(4) 0.000(4)
C(5) 0.039(5) 0.032(5) 0.038(5) -0.004(4) 0.006(4) 0.000(4)
C(6) 0.038(5) 0.052(5) 0.022(4) 0.005(4) 0.006(4) 0.002(4)
C(7) 0.031(4) 0.051(5) 0.053(5) -0.005(4) 0.007(4) -0.005(5)
C(8) 0.077(7) 0.048(6) 0.051(6) -0.010(6) 0.017(6) 0.015(5)
C(9) 0.083(7) 0.054(6) 0.051(6) 0.020(6) -0.028(7) 0.001(5)
C(10) 0.051(5) 0.062(6) 0.029(5) 0.020(5) -0.023(4) -0.007(5)
C(11) 0.020(5) 0.104(8) 0.057(7) 0.014(6) -0.013(4) -0.023(6)
C(12) 0.029(5) 0.16(1) 0.074(8) 0.029(7) -0.019(5) -0.038(8)
C(13) 0.028(5) 0.14(1) 0.064(7) -0.006(7) 0.006(6) -0.057(9)
C(14) 0.040(5) 0.119(9) 0.046(7) -0.036(6) 0.024(5) -0.042(7)
C(15) 0.035(5) 0.113(9) 0.048(6) -0.043(6) 0.008(4) -0.028(6)
C(16) 0.066(6) 0.058(6) 0.087(7) -0.001(6) -0.042(5) -0.027(5)
C(17) 0.019(5) 0.055(6) 0.061(7) 0.018(5) -0.004(4) 0.001(5)
C(18) 0.030(5) 0.053(6) 0.049(6) -0.004(5) 0.010(4) -0.004(5)
C(19) 0.043(5) 0.054(6) 0.038(5) -0.029(5) 0.006(4) -0.025(5)
C(20) 0.049(6) 0.071(7) 0.038(6) -0.011(6) -0.003(4) -0.027(5)
C(21) 0.027(4) 0.078(7) 0.052(6) 0.000(5) -0.013(4) -0.007(5)
C(22) 0.027(5) 0.069(7) 0.048(6) 0.011(5) 0.008(4) 0.004(5)
C(23) 0.045(5) 0.030(4) 0.039(5) 0.008(4) 0.003(4) -0.004(4)
C(24) 0.067(6) 0.038(5) 0.030(5) 0.015(5) -0.003(5) 0.008(4)
C(25) 0.074(6) 0.029(4) 0.037(5) 0.003(5) 0.010(5) 0.010(4)
C(26) 0.038(5) 0.036(5) 0.059(6) 0.004(4) 0.001(5) 0.002(4)
C(27) 0.044(5) 0.027(5) 0.023(4) -0.001(4) 0.002(4) -0.004(3)
C(28) 0.056(5) 0.028(4) 0.015(4) 0.005(4) -0.007(4) 0.002(4)
C(29) 0.041(4) 0.040(4) 0.039(4) 0.002(4) -0.007(4) -0.010(5)
C(30) 0.057(5) 0.043(5) 0.047(5) 0.011(5) -0.011(5) 0.007(5)
C(31) 0.091(7) 0.021(4) 0.040(5) 0.003(5) -0.008(6) 0.015(5)
C(32) 0.057(5) 0.030(4) 0.022(4) -0.021(4) -0.003(4) 0.019(4)
C(33) 0.068(6) 0.082(8) 0.069(7) -0.003(6) 0.029(5) -0.029(6)
C(34) 0.039(5) 0.038(5) 0.047(6) -0.006(5) 0.000(4) -0.004(4)

loop_
_atom_type_symbol
_atom_type_description
_atom_type_scat_dispersion_real
_atom_type_scat_dispersion_imag
_atom_type_scat_source
C C 0.003 0.002
;International Tables for Crystallography
(1992, Vol. C, Tables 4.2.6.8 and 6.1.1.4)
;
H H 0.000 0.000
;International Tables for Crystallography
(1992, Vol. C, Table 6.1.1.4)
;
Cu Cu 0.320 1.265
;International Tables for Crystallography
(1992, Vol. C, Tables 4.2.6.8 and 6.1.1.4)
;
F F 0.017 0.010
;International Tables for Crystallography
(1992, Vol. C, Tables 4.2.6.8 and 6.1.1.4)
;
N N 0.006 0.003
;International Tables for Crystallography
(1992, Vol. C, Tables 4.2.6.8 and 6.1.1.4)
;
P P 0.102 0.094
;International Tables for Crystallography
(1992, Vol. C, Tables 4.2.6.8 and 6.1.1.4)
;
S S 0.125 0.123
;International Tables for Crystallography
(1992, Vol. C, Tables 4.2.6.8 and 6.1.1.4)
;

loop_
_geom_angle_atom_site_label_1
_geom_angle_atom_site_label_2
_geom_angle_atom_site_label_3
_geom_angle
_geom_angle_publ_flag
N(1) Cu(1) N(2) 94.1(2) yes
N(1) Cu(1) N(3) 93.3(3) yes
N(1) Cu(1) N(4) 122.3(3) yes
N(2) Cu(1) N(3) 92.7(3) yes
N(2) Cu(1) N(4) 130.5(3) yes
N(3) Cu(1) N(4) 114.9(3) yes
N(5) Cu(2) N(6) 93.5(2) yes
N(5) Cu(2) N(7) 92.8(2) yes
N(5) Cu(2) N(8) 112.2(3) yes
N(6) Cu(2) N(7) 93.6(2) yes
N(6) Cu(2) N(8) 120.8(3) yes
N(7) Cu(2) N(8) 134.3(3) yes
C(1) S(1) C(15) 102.2(4) yes
C(5) S(2) C(6) 100.1(3) yes
C(10) S(3) C(11) 100.8(4) yes
C(18) S(4) C(32) 101.3(3) yes
C(22) S(5) C(23) 100.7(3) yes
C(27) S(6) C(28) 100.3(3) yes
F(1) P(1) F(2) 100.5(5) yes
F(1) P(1) F(3) 92.8(6) yes
F(1) P(1) F(4) 80.5(5) yes
F(1) P(1) F(5) 84.1(5) yes
F(1) P(1) F(6) 177.1(3) yes
F(1) P(1) F(13) 85.2(8) yes
F(1) P(1) F(14) 99.8(8) yes
F(1) P(1) F(15) 94.9(7) yes
F(1) P(1) F(16) 81.4(6) yes
F(2) P(1) F(3) 96.5(7) yes
F(2) P(1) F(4) 171.2(6) yes
F(2) P(1) F(5) 84.9(6) yes
F(2) P(1) F(6) 79.3(5) yes
F(2) P(1) F(13) 38.2(10) yes
F(2) P(1) F(14) 124(1) yes
F(2) P(1) F(15) 135.2(9) yes
F(2) P(1) F(16) 52.9(8) yes
F(3) P(1) F(4) 92.2(7) yes
F(3) P(1) F(5) 176.8(7) yes
F(3) P(1) F(6) 90.1(6) yes
F(3) P(1) F(13) 132.3(10) yes
F(3) P(1) F(14) 133(1) yes
F(3) P(1) F(15) 40.6(10) yes
F(3) P(1) F(16) 48.7(9) yes
F(4) P(1) F(5) 86.6(6) yes
F(4) P(1) F(6) 99.2(5) yes
F(4) P(1) F(13) 133.9(10) yes
F(4) P(1) F(14) 47(1) yes
F(4) P(1) F(15) 52.9(9) yes
F(4) P(1) F(16) 135.6(8) yes
F(5) P(1) F(6) 93.0(5) yes
F(5) P(1) F(13) 48.3(9) yes
F(5) P(1) F(14) 46.7(10) yes
F(5) P(1) F(15) 138.8(9) yes
F(5) P(1) F(16) 131.2(8) yes
F(6) P(1) F(13) 93.0(8) yes
F(6) P(1) F(14) 78.1(9) yes
F(6) P(1) F(15) 87.2(8) yes
F(6) P(1) F(16) 100.6(6) yes
F(13) P(1) F(14) 93(1) yes
F(13) P(1) F(15) 172(1) yes
F(13) P(1) F(16) 84(1) yes
F(14) P(1) F(15) 93(1) yes
F(14) P(1) F(16) 177(1) yes
F(15) P(1) F(16) 88(1) yes
F(7) P(2) F(8) 81.5(6) yes
F(7) P(2) F(9) 93.4(8) yes
F(7) P(2) F(10) 98.1(7) yes
F(7) P(2) F(11) 92.1(5) yes
F(7) P(2) F(12) 163.9(5) yes
F(8) P(2) F(9) 89.6(6) yes
F(8) P(2) F(10) 94.3(5) yes
F(8) P(2) F(11) 172.4(5) yes
F(8) P(2) F(12) 83.6(5) yes
F(9) P(2) F(10) 168.3(7) yes
F(9) P(2) F(11) 86.6(5) yes
F(9) P(2) F(12) 80.4(6) yes
F(10) P(2) F(11) 90.7(4) yes
F(10) P(2) F(12) 89.1(5) yes
F(11) P(2) F(12) 102.3(4) yes
P(1) F(2) F(13) 67(1) yes
P(1) F(2) F(16) 66.3(8) yes
F(13) F(2) F(16) 118(1) yes
P(1) F(3) F(15) 72(1) yes
P(1) F(3) F(16) 71.8(9) yes
F(15) F(3) F(16) 143(1) yes
P(1) F(4) F(14) 58.6(9) yes
P(1) F(4) F(15) 62.2(8) yes
F(14) F(4) F(15) 111(1) yes
P(1) F(5) F(13) 60(1) yes
P(1) F(5) F(14) 57.5(9) yes
F(13) F(5) F(14) 116(1) yes
P(1) F(13) F(2) 74(1) yes
P(1) F(13) F(5) 70(1) yes
F(2) F(13) F(5) 140(2) yes
P(1) F(14) F(4) 74(1) yes
P(1) F(14) F(5) 75(1) yes
F(4) F(14) F(5) 129(1) yes
P(1) F(15) F(3) 66(1) yes
P(1) F(15) F(4) 64.9(9) yes
F(3) F(15) F(4) 128(1) yes
P(1) F(16) F(2) 60.8(7) yes
P(1) F(16) F(3) 59.6(8) yes
F(2) F(16) F(3) 113(1) yes
Cu(1) N(1) C(1) 122.9(5) yes
Cu(1) N(1) C(5) 121.1(5) yes
C(1) N(1) C(5) 115.5(6) yes
Cu(1) N(2) C(6) 119.3(5) yes
Cu(1) N(2) C(10) 122.1(5) yes
C(6) N(2) C(10) 117.4(6) yes
Cu(1) N(3) C(11) 122.6(6) yes
Cu(1) N(3) C(15) 120.3(6) yes
C(11) N(3) C(15) 116.7(7) yes
Cu(1) N(4) C(17) 172.2(7) yes
Cu(2) N(5) C(18) 121.0(5) yes
Cu(2) N(5) C(22) 119.6(5) yes
C(18) N(5) C(22) 118.5(7) yes
Cu(2) N(6) C(23) 120.4(5) yes
Cu(2) N(6) C(27) 119.9(5) yes
C(23) N(6) C(27) 118.7(6) yes
Cu(2) N(7) C(28) 120.7(4) yes
Cu(2) N(7) C(32) 123.3(4) yes
C(28) N(7) C(32) 115.2(5) yes
Cu(2) N(8) C(34) 166.5(7) yes
S(1) C(1) N(1) 116.6(6) yes
S(1) C(1) C(2) 118.2(7) yes
N(1) C(1) C(2) 125.2(7) yes
C(1) C(2) C(3) 115.1(8) yes
C(2) C(3) C(4) 122.4(8) yes
C(3) C(4) C(5) 117.5(7) yes
S(2) C(5) N(1) 116.3(5) yes
S(2) C(5) C(4) 120.0(6) yes
N(1) C(5) C(4) 123.7(6) yes
S(2) C(6) N(2) 118.5(6) yes
S(2) C(6) C(7) 117.8(5) yes
N(2) C(6) C(7) 123.6(7) yes
C(6) C(7) C(8) 117.8(7) yes
C(7) C(8) C(9) 118.3(8) yes
C(8) C(9) C(10) 120.8(8) yes
S(3) C(10) N(2) 117.8(6) yes
S(3) C(10) C(9) 120.3(7) yes
N(2) C(10) C(9) 121.9(7) yes
S(3) C(11) N(3) 117.7(6) yes
S(3) C(11) C(12) 115.9(8) yes
N(3) C(11) C(12) 126.3(9) yes
C(11) C(12) C(13) 117(1) yes
C(12) C(13) C(14) 120.2(10) yes
C(13) C(14) C(15) 118.4(9) yes
S(1) C(15) N(3) 118.5(6) yes
S(1) C(15) C(14) 120.4(7) yes
N(3) C(15) C(14) 121.1(9) yes
N(4) C(17) C(16) 171.8(9) yes
S(4) C(18) N(5) 117.7(5) yes
S(4) C(18) C(19) 120.4(6) yes
N(5) C(18) C(19) 121.8(7) yes
C(18) C(19) C(20) 119.8(8) yes
C(19) C(20) C(21) 119.2(8) yes
C(20) C(21) C(22) 117.9(7) yes
S(5) C(22) N(5) 118.7(6) yes
S(5) C(22) C(21) 118.7(7) yes
N(5) C(22) C(21) 122.7(8) yes
S(5) C(23) N(6) 118.6(5) yes
S(5) C(23) C(24) 117.5(6) yes
N(6) C(23) C(24) 123.9(7) yes
C(23) C(24) C(25) 116.6(7) yes
C(24) C(25) C(26) 120.3(8) yes
C(25) C(26) C(27) 118.5(7) yes
S(6) C(27) N(6) 118.7(5) yes
S(6) C(27) C(26) 119.5(6) yes
N(6) C(27) C(26) 121.8(6) yes
S(6) C(28) N(7) 117.7(5) yes
S(6) C(28) C(29) 118.1(5) yes
N(7) C(28) C(29) 124.1(6) yes
C(28) C(29) C(30) 117.8(7) yes
C(29) C(30) C(31) 119.6(7) yes
C(30) C(31) C(32) 119.8(7) yes
S(4) C(32) N(7) 115.7(5) yes
S(4) C(32) C(31) 120.8(5) yes
N(7) C(32) C(31) 123.3(6) yes
N(8) C(34) C(33) 176.7(9) yes

loop_
_geom_bond_atom_site_label_1
_geom_bond_atom_site_label_2
_geom_bond_distance
_geom_bond_publ_flag
Cu(1) N(1) 2.037(6) yes
Cu(1) N(2) 2.030(6) yes
Cu(1) N(3) 2.046(7) yes
Cu(1) N(4) 1.883(7) yes
Cu(2) N(5) 2.086(6) yes
Cu(2) N(6) 2.061(6) yes
Cu(2) N(7) 2.032(5) yes
Cu(2) N(8) 1.920(6) yes
S(1) C(1) 1.776(8) yes
S(1) C(15) 1.77(1) yes
S(2) C(5) 1.784(7) yes
S(2) C(6) 1.773(8) yes
S(3) C(10) 1.767(7) yes
S(3) C(11) 1.810(10) yes
S(4) C(18) 1.774(8) yes
S(4) C(32) 1.774(7) yes
S(5) C(22) 1.779(9) yes
S(5) C(23) 1.786(7) yes
S(6) C(27) 1.769(7) yes
S(6) C(28) 1.797(6) yes
P(1) F(1) 1.564(6) yes
P(1) F(2) 1.61(1) yes
P(1) F(3) 1.53(1) yes
P(1) F(4) 1.63(1) yes
P(1) F(5) 1.66(1) yes
P(1) F(6) 1.553(7) yes
P(1) F(13) 1.54(2) yes
P(1) F(14) 1.45(2) yes
P(1) F(15) 1.59(2) yes
P(1) F(16) 1.69(2) yes
P(2) F(7) 1.474(8) yes
P(2) F(8) 1.59(1) yes
P(2) F(9) 1.530(9) yes
P(2) F(10) 1.524(7) yes
P(2) F(11) 1.556(6) yes
P(2) F(12) 1.512(9) yes
F(2) F(13) 1.03(3) yes
F(2) F(16) 1.47(2) yes
F(3) F(15) 1.09(3) yes
F(3) F(16) 1.33(2) yes
F(4) F(14) 1.24(3) yes
F(4) F(15) 1.44(2) yes
F(5) F(13) 1.32(2) yes
F(5) F(14) 1.25(2) yes
N(1) C(1) 1.35(1) yes
N(1) C(5) 1.37(1) yes
N(2) C(6) 1.356(9) yes
N(2) C(10) 1.33(1) yes
N(3) C(11) 1.30(1) yes
N(3) C(15) 1.37(1) yes
N(4) C(17) 1.12(1) yes
N(5) C(18) 1.35(1) yes
N(5) C(22) 1.35(1) yes
N(6) C(23) 1.333(10) yes
N(6) C(27) 1.335(10) yes
N(7) C(28) 1.354(9) yes
N(7) C(32) 1.364(8) yes
N(8) C(34) 1.11(1) yes
C(1) C(2) 1.39(1) yes
C(2) C(3) 1.40(1) yes
C(3) C(4) 1.35(1) yes
C(4) C(5) 1.39(1) yes
C(6) C(7) 1.39(1) yes
C(7) C(8) 1.39(1) yes
C(8) C(9) 1.37(1) yes
C(9) C(10) 1.38(1) yes
C(11) C(12) 1.36(1) yes
C(12) C(13) 1.36(2) yes
C(13) C(14) 1.38(1) yes
C(14) C(15) 1.40(1) yes
C(16) C(17) 1.45(1) yes
C(18) C(19) 1.39(1) yes
C(19) C(20) 1.36(1) yes
C(20) C(21) 1.42(1) yes
C(21) C(22) 1.38(1) yes
C(23) C(24) 1.38(1) yes
C(24) C(25) 1.39(1) yes
C(25) C(26) 1.38(1) yes
C(26) C(27) 1.39(1) yes
C(28) C(29) 1.368(10) yes
C(29) C(30) 1.386(10) yes
C(30) C(31) 1.35(1) yes
C(31) C(32) 1.36(1) yes
C(33) C(34) 1.45(1) yes

loop_
_geom_contact_atom_site_label_1
_geom_contact_atom_site_label_2
_geom_contact_distance
_geom_contact_site_symmetry_2
S(1) F(15) 3.54(2) 3_555
S(3) F(8) 3.054(10) 3_564
S(3) C(20) 3.541(8) 4_465
S(4) C(11) 3.392(9) 2_664
S(4) N(3) 3.506(7) 2_664
S(4) C(10) 3.542(8) 2_664
S(4) C(12) 3.567(9) 2_664
S(5) F(3) 3.04(1) 4_555
S(5) F(15) 3.17(2) 4_555
S(6) F(6) 3.006(7) 3_554
F(1) C(14) 3.21(1) 3_554
F(1) C(19) 3.323(9) 4_465
F(1) C(20) 3.46(1) 4_465
F(2) C(16) 3.17(1) 3_555
F(2) C(29) 3.53(1) 3_555
F(3) C(33) 3.55(2) 2_655
F(4) C(19) 3.27(2) 4_465
F(4) C(2) 3.39(1) 3_554
F(5) C(29) 2.94(1) 3_555
F(5) C(20) 3.11(1) 4_465
F(5) C(30) 3.23(1) 3_555
F(5) C(19) 3.27(1) 4_465
F(6) C(24) 3.12(1) 4_455
F(6) C(29) 3.196(10) 3_555
F(6) C(28) 3.289(10) 3_555
F(7) C(16) 3.22(1) 3_555
F(7) C(34) 3.43(2) 2_655
F(7) C(33) 3.52(2) 2_655
F(8) C(13) 3.24(2) 1_545
F(8) C(12) 3.47(1) 1_545
F(8) C(21) 3.50(1) 2_655
F(8) C(22) 3.55(1) 2_655
F(9) C(21) 3.09(1) 4_455
F(9) C(12) 3.17(2) 1_545
F(10) C(33) 3.35(1) 4_456
F(10) C(9) 3.43(1) 3_545
F(10) C(16) 3.57(1) 3_555
F(10) C(34) 3.59(1) 4_456
F(11) C(4) 3.240(10) 4_455
F(11) C(3) 3.34(1) 4_455
F(11) C(16) 3.382(10) 3_555
F(12) C(9) 3.22(1) 3_545
F(12) C(4) 3.30(1) 4_455
F(12) C(3) 3.40(1) 4_455
F(12) C(30) 3.42(1) 3_545
F(12) C(10) 3.44(1) 3_545
F(13) C(29) 3.13(2) 3_555
F(14) C(7) 3.22(2) 4_465
F(14) C(19) 3.30(2) 4_465
F(14) C(8) 3.38(2) 4_465
F(14) C(29) 3.44(3) 3_555
F(15) C(24) 3.32(2) 4_455
F(15) C(23) 3.33(2) 4_455
F(15) C(2) 3.58(2) 3_554
F(16) C(33) 3.06(2) 2_655
N(6) C(2) 3.598(10) 2_654
C(3) C(27) 3.58(1) 2_655
C(13) C(19) 3.46(1) 2_665
C(14) C(19) 3.54(1) 2_665

loop_
_geom_torsion_atom_site_label_1
_geom_torsion_atom_site_label_2
_geom_torsion_atom_site_label_3
_geom_torsion_atom_site_label_4
_geom_torsion
_geom_torsion_publ_flag
Cu(1) N(1) C(1) S(1) 8.4(9) yes
Cu(1) N(1) C(1) C(2) -170.6(6) yes
Cu(1) N(1) C(5) S(2) -7.1(7) yes
Cu(1) N(1) C(5) C(4) 173.5(5) yes
Cu(1) N(2) C(6) S(2) 12.2(8) yes
Cu(1) N(2) C(6) C(7) -170.7(6) yes
Cu(1) N(2) C(10) S(3) -10.9(8) yes
Cu(1) N(2) C(10) C(9) 171.6(6) yes
Cu(1) N(3) C(11) S(3) 5.8(9) yes
Cu(1) N(3) C(11) C(12) -176.2(7) yes
Cu(1) N(3) C(15) S(1) -6.2(8) yes
Cu(1) N(3) C(15) C(14) 175.6(6) yes
Cu(1) N(4) C(17) C(16) 155(4) yes
Cu(2) N(5) C(18) S(4) -9.6(8) yes
Cu(2) N(5) C(18) C(19) 172.2(5) yes
Cu(2) N(5) C(22) S(5) 8.1(8) yes
Cu(2) N(5) C(22) C(21) -172.6(6) yes
Cu(2) N(6) C(23) S(5) -10.5(7) yes
Cu(2) N(6) C(23) C(24) 169.1(5) yes
Cu(2) N(6) C(27) S(6) 10.9(7) yes
Cu(2) N(6) C(27) C(26) -171.0(5) yes
Cu(2) N(7) C(28) S(6) -6.5(8) yes
Cu(2) N(7) C(28) C(29) 176.3(6) yes
Cu(2) N(7) C(32) S(4) 11.5(8) yes
Cu(2) N(7) C(32) C(31) -174.2(6) yes
Cu(2) N(8) C(34) C(33) 66(16) yes
S(1) C(1) N(1) C(5) -179.6(5) yes
S(1) C(1) C(2) C(3) 174.4(6) yes
S(1) C(15) N(3) C(11) -179.0(6) yes
S(1) C(15) C(14) C(13) -178.3(7) yes
S(2) C(5) N(1) C(1) -179.2(5) yes
S(2) C(5) C(4) C(3) -177.7(6) yes
S(2) C(6) N(2) C(10) 179.9(5) yes
S(2) C(6) C(7) C(8) 175.7(6) yes
S(3) C(10) N(2) C(6) -178.2(5) yes
S(3) C(10) C(9) C(8) -178.5(7) yes
S(3) C(11) N(3) C(15) 178.4(6) yes
S(3) C(11) C(12) C(13) 179.5(7) yes
S(4) C(18) N(5) C(22) -178.5(5) yes
S(4) C(18) C(19) C(20) -177.7(6) yes
S(4) C(32) N(7) C(28) -179.0(5) yes
S(4) C(32) C(31) C(30) 175.3(7) yes
S(5) C(22) N(5) C(18) 177.2(5) yes
S(5) C(22) C(21) C(20) 179.4(6) yes
S(5) C(23) N(6) C(27) -179.0(5) yes
S(5) C(23) C(24) C(25) -176.9(6) yes
S(6) C(27) N(6) C(23) 179.5(5) yes
S(6) C(27) C(26) C(25) 178.1(6) yes
S(6) C(28) N(7) C(32) -176.3(5) yes
S(6) C(28) C(29) C(30) 178.0(6) yes
P(1) F(2) F(13) F(5) 30(2) yes
P(1) F(2) F(16) F(3) -29(1) yes
P(1) F(3) F(15) F(4) 20(1) yes
P(1) F(3) F(16) F(2) 29(1) yes
P(1) F(4) F(14) F(5) 55(1) yes
P(1) F(4) F(15) F(3) -20(1) yes
P(1) F(5) F(13) F(2) -31(2) yes
P(1) F(5) F(14) F(4) -54(1) yes
P(1) F(13) F(2) F(16) 43(1) yes
P(1) F(13) F(5) F(14) 17(1) yes
P(1) F(14) F(4) F(15) 34(1) yes
P(1) F(14) F(5) F(13) -17(1) yes
P(1) F(15) F(3) F(16) -15(2) yes
P(1) F(15) F(4) F(14) -33(1) yes
P(1) F(16) F(2) F(13) -43(1) yes
P(1) F(16) F(3) F(15) 15(2) yes
F(1) P(1) F(2) F(13) 68(1) yes
F(1) P(1) F(2) F(16) -70.8(8) yes
F(1) P(1) F(3) F(15) -94(1) yes
F(1) P(1) F(3) F(16) 76.0(10) yes
F(1) P(1) F(4) F(14) -112(1) yes
F(1) P(1) F(4) F(15) 103.6(10) yes
F(1) P(1) F(5) F(13) -88(1) yes
F(1) P(1) F(5) F(14) 109(1) yes
F(1) P(1) F(13) F(2) -113(1) yes
F(1) P(1) F(13) F(5) 86.4(9) yes
F(1) P(1) F(14) F(4) 67.2(10) yes
F(1) P(1) F(14) F(5) -72(1) yes
F(1) P(1) F(15) F(3) 88(1) yes
F(1) P(1) F(15) F(4) -74.3(8) yes
F(1) P(1) F(16) F(2) 110.1(8) yes
F(1) P(1) F(16) F(3) -101.4(9) yes
F(2) P(1) F(3) F(15) 164(1) yes
F(2) P(1) F(3) F(16) -24(1) yes
F(2) P(1) F(4) F(14) -15(4) yes
F(2) P(1) F(4) F(15) -159(4) yes
F(2) P(1) F(5) F(13) 12(1) yes
F(2) P(1) F(5) F(14) -149(1) yes
F(2) P(1) F(13) F(5) -159(1) yes
F(2) P(1) F(14) F(4) 177.1(9) yes
F(2) P(1) F(14) F(5) 37(1) yes
F(2) P(1) F(15) F(3) -21(1) yes
F(2) P(1) F(15) F(4) 175.6(8) yes
F(2) P(1) F(16) F(3) 148(1) yes
F(2) F(13) P(1) F(3) -24(1) yes
F(2) F(13) P(1) F(4) 174.4(9) yes
F(2) F(13) P(1) F(5) 159(1) yes
F(2) F(13) P(1) F(6) 68(1) yes
F(2) F(13) P(1) F(14) 146(1) yes
F(2) F(13) P(1) F(15) -22(9) yes
F(2) F(13) P(1) F(16) -31(1) yes
F(2) F(13) F(5) F(14) -14(3) yes
F(2) F(16) P(1) F(3) -148(1) yes
F(2) F(16) P(1) F(4) 177.1(9) yes
F(2) F(16) P(1) F(5) 35(1) yes
F(2) F(16) P(1) F(6) -67.8(8) yes
F(2) F(16) P(1) F(13) 24(1) yes
F(2) F(16) P(1) F(14) -7(19) yes
F(2) F(16) P(1) F(15) -154(1) yes
F(2) F(16) F(3) F(15) 45(3) yes
F(3) P(1) F(2) F(13) 162(1) yes
F(3) P(1) F(2) F(16) 23.3(10) yes
F(3) P(1) F(4) F(14) 154(1) yes
F(3) P(1) F(4) F(15) 11(1) yes
F(3) P(1) F(5) F(13) -102(14) yes
F(3) P(1) F(5) F(14) 95(14) yes
F(3) P(1) F(13) F(5) 175.8(10) yes
F(3) P(1) F(14) F(4) -36(1) yes
F(3) P(1) F(14) F(5) -175.6(9) yes
F(3) P(1) F(15) F(4) -162(1) yes
F(3) F(15) P(1) F(4) 162(1) yes
F(3) F(15) P(1) F(5) 175(1) yes
F(3) F(15) P(1) F(6) -93(1) yes
F(3) F(15) P(1) F(13) -1(9) yes
F(3) F(15) P(1) F(14) -171(1) yes
F(3) F(15) P(1) F(16) 7(1) yes
F(3) F(15) F(4) F(14) -53(2) yes
F(3) F(16) P(1) F(4) -34(1) yes
F(3) F(16) P(1) F(5) -175.7(9) yes
F(3) F(16) P(1) F(6) 80.7(10) yes
F(3) F(16) P(1) F(13) 172(1) yes
F(3) F(16) P(1) F(14) 141(18) yes
F(3) F(16) P(1) F(15) -6(1) yes
F(3) F(16) F(2) F(13) -73(2) yes
F(4) P(1) F(2) F(13) -27(4) yes
F(4) P(1) F(2) F(16) -166(3) yes
F(4) P(1) F(3) F(15) -13(1) yes
F(4) P(1) F(3) F(16) 156(1) yes
F(4) P(1) F(5) F(13) -169(1) yes
F(4) P(1) F(5) F(14) 28(1) yes
F(4) P(1) F(13) F(5) 14(1) yes
F(4) P(1) F(14) F(5) -139(1) yes
F(4) F(14) P(1) F(5) 139(1) yes
F(4) F(14) P(1) F(6) -114(1) yes
F(4) F(14) P(1) F(13) 152(1) yes
F(4) F(14) P(1) F(15) -28(1) yes
F(4) F(14) P(1) F(16) -176(18) yes
F(4) F(14) F(5) F(13) -72(2) yes
F(4) F(15) P(1) F(5) 12(1) yes
F(4) F(15) P(1) F(6) 103.8(8) yes
F(4) F(15) P(1) F(13) -164(8) yes
F(4) F(15) P(1) F(14) 25(1) yes
F(4) F(15) P(1) F(16) -155.6(10) yes
F(4) F(15) F(3) F(16) 4(4) yes
F(5) P(1) F(2) F(13) -14(1) yes
F(5) P(1) F(2) F(16) -153.8(9) yes
F(5) P(1) F(3) F(15) -80(14) yes
F(5) P(1) F(3) F(16) 89(14) yes
F(5) P(1) F(4) F(14) -28(1) yes
F(5) P(1) F(4) F(15) -171(1) yes
F(5) F(13) P(1) F(6) -91.4(9) yes
F(5) F(13) P(1) F(14) -13(1) yes
F(5) F(13) P(1) F(15) 177(8) yes
F(5) F(13) P(1) F(16) 168(1) yes
F(5) F(13) F(2) F(16) 73(3) yes
F(5) F(14) P(1) F(6) 105(1) yes
F(5) F(14) P(1) F(13) 13(1) yes
F(5) F(14) P(1) F(15) -167(1) yes
F(5) F(14) P(1) F(16) 44(19) yes
F(5) F(14) F(4) F(15) 89(2) yes
F(6) P(1) F(2) F(13) -109(1) yes
F(6) P(1) F(2) F(16) 112.1(8) yes
F(6) P(1) F(3) F(15) 85(1) yes
F(6) P(1) F(3) F(16) -104.1(10) yes
F(6) P(1) F(4) F(14) 64(1) yes
F(6) P(1) F(4) F(15) -79.3(10) yes
F(6) P(1) F(5) F(13) 91(1) yes
F(6) P(1) F(5) F(14) -70(1) yes
F(13) P(1) F(2) F(16) -138(1) yes
F(13) P(1) F(3) F(15) 179(1) yes
F(13) P(1) F(3) F(16) -9(1) yes
F(13) P(1) F(4) F(14) -39(1) yes
F(13) P(1) F(4) F(15) 177(1) yes
F(13) P(1) F(5) F(14) -161(1) yes
F(13) F(2) P(1) F(14) -41(1) yes
F(13) F(2) P(1) F(15) 176(1) yes
F(13) F(2) P(1) F(16) 138(1) yes
F(13) F(5) P(1) F(14) 161(1) yes
F(13) F(5) P(1) F(15) -179(1) yes
F(13) F(5) P(1) F(16) -15(1) yes
F(14) P(1) F(2) F(16) 179(1) yes
F(14) P(1) F(3) F(15) 12(1) yes
F(14) P(1) F(3) F(16) -177(1) yes
F(14) P(1) F(4) F(15) -143(1) yes
F(14) F(4) P(1) F(15) 143(1) yes
F(14) F(4) P(1) F(16) 179(1) yes
F(14) F(5) P(1) F(15) 18(1) yes
F(14) F(5) P(1) F(16) -177(1) yes
F(15) P(1) F(2) F(16) 37(1) yes
F(15) P(1) F(3) F(16) 170(1) yes
F(15) F(3) P(1) F(16) -170(1) yes
F(15) F(4) P(1) F(16) 36(1) yes
N(1) Cu(1) N(2) C(6) 37.2(6) yes
N(1) Cu(1) N(2) C(10) -129.9(6) yes
N(1) Cu(1) N(3) C(11) 133.3(6) yes
N(1) Cu(1) N(3) C(15) -39.1(6) yes
N(1) Cu(1) N(4) C(17) 84(5) yes
N(1) C(1) S(1) C(15) -59.8(7) yes
N(1) C(1) C(2) C(3) -6(1) yes
N(1) C(5) S(2) C(6) 60.6(6) yes
N(1) C(5) C(4) C(3) 1(1) yes
N(2) Cu(1) N(1) C(1) 131.4(6) yes
N(2) Cu(1) N(1) C(5) -40.2(6) yes
N(2) Cu(1) N(3) C(11) 39.1(6) yes
N(2) Cu(1) N(3) C(15) -133.3(6) yes
N(2) Cu(1) N(4) C(17) -145(5) yes
N(2) C(6) S(2) C(5) -64.8(6) yes
N(2) C(6) C(7) C(8) -1(1) yes
N(2) C(10) S(3) C(11) 60.9(7) yes
N(2) C(10) C(9) C(8) -1(1) yes
N(3) Cu(1) N(1) C(1) 38.4(6) yes
N(3) Cu(1) N(1) C(5) -133.2(6) yes
N(3) Cu(1) N(2) C(6) 130.7(6) yes
N(3) Cu(1) N(2) C(10) -36.4(6) yes
N(3) Cu(1) N(4) C(17) -27(5) yes
N(3) C(11) S(3) C(10) -58.1(7) yes
N(3) C(11) C(12) C(13) 1(1) yes
N(3) C(15) S(1) C(1) 58.8(7) yes
N(3) C(15) C(14) C(13) 0(1) yes
N(4) Cu(1) N(1) C(1) -83.9(7) yes
N(4) Cu(1) N(1) C(5) 104.5(6) yes
N(4) Cu(1) N(2) C(6) -102.8(6) yes
N(4) Cu(1) N(2) C(10) 90.1(6) yes
N(4) Cu(1) N(3) C(11) -98.6(7) yes
N(4) Cu(1) N(3) C(15) 89.0(6) yes
N(5) Cu(2) N(6) C(23) -37.3(6) yes
N(5) Cu(2) N(6) C(27) 131.1(5) yes
N(5) Cu(2) N(7) C(28) -133.7(5) yes
N(5) Cu(2) N(7) C(32) 35.3(6) yes
N(5) Cu(2) N(8) C(34) 11(2) yes
N(5) C(18) S(4) C(32) 62.2(6) yes
N(5) C(18) C(19) C(20) 0(1) yes
N(5) C(22) S(5) C(23) -60.7(7) yes
N(5) C(22) C(21) C(20) 0(1) yes
N(6) Cu(2) N(5) C(18) -130.2(6) yes
N(6) Cu(2) N(5) C(22) 38.6(6) yes
N(6) Cu(2) N(7) C(28) -40.0(6) yes
N(6) Cu(2) N(7) C(32) 129.0(6) yes
N(6) Cu(2) N(8) C(34) -97(2) yes
N(6) C(23) S(5) C(22) 62.6(6) yes
N(6) C(23) C(24) C(25) 3(1) yes
N(6) C(27) S(6) C(28) -62.5(6) yes
N(6) C(27) C(26) C(25) 0(1) yes
N(7) Cu(2) N(5) C(18) -36.4(6) yes
N(7) Cu(2) N(5) C(22) 132.4(6) yes
N(7) Cu(2) N(6) C(23) -130.4(5) yes
N(7) Cu(2) N(6) C(27) 38.1(5) yes
N(7) Cu(2) N(8) C(34) 129(2) yes
N(7) C(28) S(6) C(27) 59.9(6) yes
N(7) C(28) C(29) C(30) -4(1) yes
N(7) C(32) S(4) C(18) -63.2(6) yes
N(7) C(32) C(31) C(30) 1(1) yes
N(8) Cu(2) N(5) C(18) 104.4(6) yes
N(8) Cu(2) N(5) C(22) -86.8(6) yes
N(8) Cu(2) N(6) C(23) 81.2(6) yes
N(8) Cu(2) N(6) C(27) -110.4(5) yes
N(8) Cu(2) N(7) C(28) 101.2(6) yes
N(8) Cu(2) N(7) C(32) -89.9(6) yes
C(1) S(1) C(15) C(14) -122.9(7) yes
C(1) N(1) C(5) C(4) 1(1) yes
C(1) C(2) C(3) C(4) 9(1) yes
C(2) C(1) S(1) C(15) 119.3(7) yes
C(2) C(1) N(1) C(5) 1(1) yes
C(2) C(3) C(4) C(5) -7(1) yes
C(4) C(5) S(2) C(6) -119.9(6) yes
C(5) S(2) C(6) C(7) 118.0(6) yes
C(6) N(2) C(10) C(9) 4(1) yes
C(6) C(7) C(8) C(9) 4(1) yes
C(7) C(6) N(2) C(10) -3(1) yes
C(7) C(8) C(9) C(10) -3(1) yes
C(9) C(10) S(3) C(11) -121.6(7) yes
C(10) S(3) C(11) C(12) 123.7(7) yes
C(11) N(3) C(15) C(14) 2(1) yes
C(11) C(12) C(13) C(14) 1(1) yes
C(12) C(11) N(3) C(15) -3(1) yes
C(12) C(13) C(14) C(15) -2(1) yes
C(18) S(4) C(32) C(31) 122.4(7) yes
C(18) N(5) C(22) C(21) -3(1) yes
C(18) C(19) C(20) C(21) -4(1) yes
C(19) C(18) S(4) C(32) -119.5(6) yes
C(19) C(18) N(5) C(22) 3(1) yes
C(19) C(20) C(21) C(22) 3(1) yes
C(21) C(22) S(5) C(23) 120.0(6) yes
C(22) S(5) C(23) C(24) -117.0(6) yes
C(23) N(6) C(27) C(26) -2.4(10) yes
C(23) C(24) C(25) C(26) -5(1) yes
C(24) C(23) N(6) C(27) 0(1) yes
C(24) C(25) C(26) C(27) 4(1) yes
C(26) C(27) S(6) C(28) 119.3(6) yes
C(27) S(6) C(28) C(29) -122.8(6) yes
C(28) N(7) C(32) C(31) -4(1) yes
C(28) C(29) C(30) C(31) 0(1) yes
C(29) C(28) N(7) C(32) 6(1) yes
C(29) C(30) C(31) C(32) 0(1) yes
C(29) C(30) C(31) C(32) 0(1) yes
